data_1517649
loop_
_publ_author_name
'Ying-Ying Liu'
'Jie Liu'
'Jin Yang'
'Bo Liu'
'Jian-Fang Ma'

_publ_section_title
;
 Eight coordination compounds based on a reduced Schiff base
 tetraaminodiphenol macrocyclic ligand
;
_journal_name_full
;
Inorganica Chimica Acta
;
_journal_page_first 85
_journal_page_last 96
_journal_volume 403
_journal_year 2013
_chemical_formula_sum 'C16 H18 N2 O4 S Zn'
_chemical_formula_weight 399.75
_space_group_IT_number 61
_symmetry_cell_setting orthorhombic
_symmetry_space_group_name_Hall '-P 2ac 2ab'
_symmetry_space_group_name_H-M 'P b c a'
_atom_sites_solution_hydrogens geom
_atom_sites_solution_primary direct
_atom_sites_solution_secondary difmap
_cell_angle_alpha 90.00
_cell_angle_beta 90.00
_cell_angle_gamma 90.00
_cell_formula_units_Z 8
_cell_length_a 16.739(2)
_cell_length_b 9.557(4)
_cell_length_c 20.295(4)
_cell_measurement_reflns_used 2651
_cell_measurement_temperature 293(2)
_cell_measurement_theta_max 27.5
_cell_measurement_theta_min 3.2
_cell_volume 3246.7(16)
_computing_cell_refinement CrysAlis
_computing_data_collection 'CrysAlis (Oxford Diffraction, 2006)'
_computing_data_reduction CrysAlis
_computing_structure_refinement 'SHELXL-97 (Sheldrick, 1997)'
_computing_structure_solution 'SHELXS-97 (Sheldrick, 1997)'
_diffrn_ambient_temperature 293(2)
_diffrn_detector_area_resol_mean 10.0
_diffrn_measured_fraction_theta_full 0.998
_diffrn_measured_fraction_theta_max 0.996
_diffrn_measurement_device_type 'Oxford Diffraction Gemini R Ultra'
_diffrn_measurement_method '\w scan'
_diffrn_radiation_monochromator graphite
_diffrn_radiation_source 'fine-focus sealed tube'
_diffrn_radiation_type MoK\a
_diffrn_radiation_wavelength 0.71073
_diffrn_reflns_av_R_equivalents 0.0868
_diffrn_reflns_av_sigmaI/netI 0.0485
_diffrn_reflns_limit_h_max 21
_diffrn_reflns_limit_h_min -21
_diffrn_reflns_limit_k_max 10
_diffrn_reflns_limit_k_min -12
_diffrn_reflns_limit_l_max 26
_diffrn_reflns_limit_l_min -26
_diffrn_reflns_number 29462
_diffrn_reflns_theta_full 25.00
_diffrn_reflns_theta_max 27.45
_diffrn_reflns_theta_min 3.16
_exptl_absorpt_coefficient_mu 1.665
_exptl_absorpt_correction_T_max 0.74
_exptl_absorpt_correction_T_min 0.70
_exptl_absorpt_correction_type multi-scan
_exptl_absorpt_process_details
;
CrysAlis (Oxford Diffraction, 2006)
;
_exptl_crystal_colour colorless
_exptl_crystal_density_diffrn 1.636
_exptl_crystal_density_method 'not measured'
_exptl_crystal_description block
_exptl_crystal_F_000 1648
_exptl_crystal_size_max 0.22
_exptl_crystal_size_mid 0.20
_exptl_crystal_size_min 0.18
_refine_diff_density_max 0.456
_refine_diff_density_min -0.420
_refine_diff_density_rms 0.075
_refine_ls_extinction_method none
_refine_ls_goodness_of_fit_ref 1.052
_refine_ls_hydrogen_treatment mixed
_refine_ls_matrix_type full
_refine_ls_number_parameters 223
_refine_ls_number_reflns 3699
_refine_ls_number_restraints 2
_refine_ls_restrained_S_all 1.052
_refine_ls_R_factor_all 0.0692
_refine_ls_R_factor_gt 0.0423
_refine_ls_shift/su_max 0.001
_refine_ls_shift/su_mean 0.000
_refine_ls_structure_factor_coef Fsqd
_refine_ls_weighting_details 'calc w=1/[\s^2^(Fo^2^)+(0.0344P)^2^+3.0707P] where P=(Fo^2^+2Fc^2^)/3'
_refine_ls_weighting_scheme calc
_refine_ls_wR_factor_gt 0.0890
_refine_ls_wR_factor_ref 0.0976
_reflns_number_gt 2651
_reflns_number_total 3699
_reflns_threshold_expression >2sigma(I)
_cod_data_source_file ICA-2013-403-85-96-3.cif
_cod_data_source_block 3
_cod_database_code 1517649

loop_
_symmetry_equiv_pos_as_xyz
'x, y, z'
'-x+1/2, -y, z+1/2'
'x+1/2, -y+1/2, -z'
'-x, y+1/2, -z+1/2'
'-x, -y, -z'
'x-1/2, y, -z-1/2'
'-x-1/2, y-1/2, z'
'x, -y-1/2, z-1/2'

loop_
_atom_site_label
_atom_site_type_symbol
_atom_site_fract_x
_atom_site_fract_y
_atom_site_fract_z
_atom_site_U_iso_or_equiv
_atom_site_adp_type
_atom_site_occupancy
_atom_site_symmetry_multiplicity
_atom_site_calc_flag
_atom_site_refinement_flags
Zn1 Zn 0.93226(2) 0.00631(4) 0.054634(16) 0.02818(12) Uani 1 1 d .
C1 C 1.10445(18) 0.0558(3) 0.08727(14) 0.0301(7) Uani 1 1 d .
C2 C 1.09819(19) 0.0000(3) 0.15100(15) 0.0321(7) Uani 1 1 d .
C3 C 1.1531(2) 0.0421(4) 0.19842(15) 0.0366(8) Uani 1 1 d .
H3 H 1.1492 0.0061 0.2409 0.044 Uiso 1 1 calc R
C4 C 1.2135(2) 0.1361(4) 0.18408(15) 0.0370(8) Uani 1 1 d .
C5 C 1.21840(18) 0.1909(4) 0.12030(15) 0.0346(7) Uani 1 1 d .
H5 H 1.2588 0.2540 0.1101 0.042 Uiso 1 1 calc R
C6 C 1.16402(18) 0.1525(3) 0.07214(14) 0.0301(7) Uani 1 1 d .
C7 C 1.2747(2) 0.1779(4) 0.23558(16) 0.0514(10) Uani 1 1 d .
H7A H 1.3117 0.2433 0.2168 0.077 Uiso 1 1 calc R
H7B H 1.3030 0.0963 0.2502 0.077 Uiso 1 1 calc R
H7C H 1.2480 0.2205 0.2723 0.077 Uiso 1 1 calc R
C8 C 1.1615(2) 0.2311(4) 0.00703(15) 0.0369(8) Uani 1 1 d .
H8A H 1.1160 0.2940 0.0081 0.044 Uiso 1 1 calc R
H8B H 1.2091 0.2887 0.0043 0.044 Uiso 1 1 calc R
C9 C 1.1361(2) 0.2347(3) -0.11230(15) 0.0365(8) Uani 1 1 d .
H9A H 1.1814 0.2933 -0.1235 0.044 Uiso 1 1 calc R
H9B H 1.0916 0.2955 -0.1015 0.044 Uiso 1 1 calc R
C10 C 1.0334(2) -0.1049(3) 0.16635(16) 0.0366(8) Uani 1 1 d .
H10A H 1.0412 -0.1874 0.1393 0.044 Uiso 1 1 calc R
H10B H 1.0379 -0.1331 0.2121 0.044 Uiso 1 1 calc R
C11 C 0.8855(2) -0.1463(4) 0.17031(15) 0.0427(8) Uani 1 1 d .
H11A H 0.8391 -0.0930 0.1841 0.051 Uiso 1 1 calc R
H11B H 0.9013 -0.2062 0.2066 0.051 Uiso 1 1 calc R
C12 C 0.96994(18) 0.4030(3) 0.07630(14) 0.0273(6) Uani 1 1 d .
C13 C 1.0328(2) 0.4299(4) 0.11682(15) 0.0364(8) Uani 1 1 d .
H13 H 1.0338 0.3919 0.1590 0.044 Uiso 1 1 calc R
C14 C 1.0962(2) 0.5146(4) 0.09547(16) 0.0388(8) Uani 1 1 d .
H14 H 1.1388 0.5325 0.1237 0.047 Uiso 1 1 calc R
C15 C 1.09606(19) 0.5710(3) 0.03381(15) 0.0337(7) Uani 1 1 d .
H15 H 1.1380 0.6284 0.0207 0.040 Uiso 1 1 calc R
C16 C 1.03232(19) 0.5429(3) -0.01068(14) 0.0261(6) Uani 1 1 d .
O1 O 1.05021(13) 0.0185(3) 0.04191(10) 0.0409(6) Uani 1 1 d .
O2 O 0.87393(13) 0.1894(2) 0.06333(10) 0.0351(5) Uani 1 1 d .
O3 O 0.91532(14) 0.2567(2) 0.17329(10) 0.0407(6) Uani 1 1 d .
O4 O 0.82101(13) 0.3996(2) 0.11075(12) 0.0439(6) Uani 1 1 d .
S1 S 0.88870(5) 0.30596(8) 0.10961(4) 0.03088(19) Uani 1 1 d .
N1 N 1.15626(16) 0.1474(3) -0.05429(12) 0.0315(6) Uani 1 1 d D
H1N H 1.2019(14) 0.112(4) -0.0595(16) 0.047 Uiso 1 1 d D
N2 N 0.95171(17) -0.0490(3) 0.15459(12) 0.0326(6) Uani 1 1 d D
H2N H 0.944(2) 0.027(3) 0.1763(17) 0.049 Uiso 1 1 d D

loop_
_atom_site_aniso_label
_atom_site_aniso_U_11
_atom_site_aniso_U_22
_atom_site_aniso_U_33
_atom_site_aniso_U_23
_atom_site_aniso_U_13
_atom_site_aniso_U_12
Zn1 0.0296(2) 0.0316(2) 0.02329(18) 0.00088(15) 0.00119(14) -0.00549(17)
C1 0.0242(16) 0.0409(18) 0.0251(15) -0.0070(13) -0.0035(12) 0.0005(14)
C2 0.0311(16) 0.0349(18) 0.0302(16) -0.0024(14) -0.0040(13) 0.0001(15)
C3 0.0373(19) 0.046(2) 0.0264(16) -0.0023(14) -0.0057(14) 0.0053(16)
C4 0.0305(18) 0.046(2) 0.0340(17) -0.0102(15) -0.0098(14) 0.0068(16)
C5 0.0244(16) 0.0418(19) 0.0376(17) -0.0104(15) -0.0029(13) 0.0024(15)
C6 0.0242(16) 0.0353(18) 0.0307(15) -0.0037(13) 0.0016(13) 0.0028(14)
C7 0.041(2) 0.073(3) 0.0396(19) -0.0133(19) -0.0144(16) -0.005(2)
C8 0.0366(19) 0.040(2) 0.0345(17) -0.0015(14) 0.0002(14) -0.0036(16)
C9 0.0424(19) 0.0335(18) 0.0337(16) 0.0065(14) 0.0015(15) -0.0070(15)
C10 0.046(2) 0.0362(19) 0.0281(16) 0.0036(14) -0.0029(15) -0.0038(16)
C11 0.047(2) 0.049(2) 0.0327(17) 0.0047(16) 0.0057(16) -0.0082(18)
C12 0.0265(16) 0.0237(15) 0.0316(15) -0.0024(12) 0.0040(13) -0.0034(13)
C13 0.0408(19) 0.0412(19) 0.0271(16) -0.0004(14) -0.0013(14) -0.0066(16)
C14 0.0338(18) 0.048(2) 0.0347(17) -0.0013(15) -0.0062(14) -0.0124(16)
C15 0.0303(17) 0.0347(18) 0.0360(17) 0.0021(14) -0.0010(14) -0.0084(15)
C16 0.0257(15) 0.0224(15) 0.0301(15) -0.0021(12) 0.0008(12) -0.0016(12)
O1 0.0285(12) 0.0699(18) 0.0244(11) -0.0015(11) -0.0014(9) -0.0139(12)
O2 0.0389(13) 0.0274(11) 0.0389(12) -0.0008(9) -0.0002(10) -0.0063(10)
O3 0.0485(15) 0.0459(14) 0.0276(11) 0.0048(10) 0.0067(10) -0.0110(12)
O4 0.0287(13) 0.0452(14) 0.0578(15) -0.0055(12) 0.0111(11) 0.0023(11)
S1 0.0286(4) 0.0315(4) 0.0326(4) 0.0000(3) 0.0077(3) -0.0046(3)
N1 0.0320(15) 0.0311(15) 0.0314(13) 0.0012(11) 0.0004(12) -0.0016(12)
N2 0.0357(16) 0.0353(15) 0.0267(13) 0.0011(11) 0.0002(11) -0.0082(13)

loop_
_atom_type_symbol
_atom_type_description
_atom_type_scat_dispersion_real
_atom_type_scat_dispersion_imag
_atom_type_scat_source
C C 0.0033 0.0016 'International Tables Vol C Tables 4.2.6.8 and 6.1.1.4'
H H 0.0000 0.0000 'International Tables Vol C Tables 4.2.6.8 and 6.1.1.4'
N N 0.0061 0.0033 'International Tables Vol C Tables 4.2.6.8 and 6.1.1.4'
O O 0.0106 0.0060 'International Tables Vol C Tables 4.2.6.8 and 6.1.1.4'
S S 0.1246 0.1234 'International Tables Vol C Tables 4.2.6.8 and 6.1.1.4'
Zn Zn 0.2839 1.4301 'International Tables Vol C Tables 4.2.6.8 and 6.1.1.4'

loop_
_geom_angle_atom_site_label_1
_geom_angle_atom_site_label_2
_geom_angle_atom_site_label_3
_geom_angle
_geom_angle_site_symmetry_1
_geom_angle_site_symmetry_3
O1 Zn1 O1 74.59(10) . 5_755
O1 Zn1 O2 116.18(10) . .
O1 Zn1 O2 105.11(10) 5_755 .
O1 Zn1 N1 138.02(11) . 5_755
O1 Zn1 N1 91.01(10) 5_755 5_755
O2 Zn1 N1 105.56(10) . 5_755
O1 Zn1 N2 89.22(10) . .
O1 Zn1 N2 152.49(11) 5_755 .
O2 Zn1 N2 101.97(10) . .
N1 Zn1 N2 86.37(10) 5_755 .
O1 C1 C6 120.6(3) . .
O1 C1 C2 118.8(3) . .
C6 C1 C2 120.6(3) . .
C3 C2 C1 118.6(3) . .
C3 C2 C10 121.7(3) . .
C1 C2 C10 119.7(3) . .
C4 C3 C2 121.7(3) . .
C4 C3 H3 119.1 . .
C2 C3 H3 119.1 . .
C3 C4 C5 118.7(3) . .
C3 C4 C7 121.3(3) . .
C5 C4 C7 120.0(3) . .
C6 C5 C4 121.1(3) . .
C6 C5 H5 119.5 . .
C4 C5 H5 119.5 . .
C5 C6 C1 119.3(3) . .
C5 C6 C8 120.0(3) . .
C1 C6 C8 120.0(3) . .
C4 C7 H7A 109.5 . .
C4 C7 H7B 109.5 . .
H7A C7 H7B 109.5 . .
C4 C7 H7C 109.5 . .
H7A C7 H7C 109.5 . .
H7B C7 H7C 109.5 . .
N1 C8 C6 117.7(3) . .
N1 C8 H8A 107.9 . .
C6 C8 H8A 107.9 . .
N1 C8 H8B 107.9 . .
C6 C8 H8B 107.9 . .
H8A C8 H8B 107.2 . .
N1 C9 C11 111.3(3) . 5_755
N1 C9 H9A 109.4 . .
C11 C9 H9A 109.4 5_755 .
N1 C9 H9B 109.4 . .
C11 C9 H9B 109.4 5_755 .
H9A C9 H9B 108.0 . .
N2 C10 C2 112.9(3) . .
N2 C10 H10A 109.0 . .
C2 C10 H10A 109.0 . .
N2 C10 H10B 109.0 . .
C2 C10 H10B 109.0 . .
H10A C10 H10B 107.8 . .
N2 C11 C9 111.5(3) . 5_755
N2 C11 H11A 109.3 . .
C9 C11 H11A 109.3 5_755 .
N2 C11 H11B 109.3 . .
C9 C11 H11B 109.3 5_755 .
H11A C11 H11B 108.0 . .
C13 C12 C16 121.0(3) . 5_765
C13 C12 S1 117.4(2) . .
C16 C12 S1 121.5(2) 5_765 .
C12 C13 C14 120.5(3) . .
C12 C13 H13 119.8 . .
C14 C13 H13 119.8 . .
C15 C14 C13 120.7(3) . .
C15 C14 H14 119.6 . .
C13 C14 H14 119.6 . .
C14 C15 C16 120.6(3) . .
C14 C15 H15 119.7 . .
C16 C15 H15 119.7 . .
C15 C16 C16 119.0(3) . 5_765
C15 C16 C12 122.9(3) . 5_765
C16 C16 C12 118.1(3) 5_765 5_765
C1 O1 Zn1 126.64(19) . .
C1 O1 Zn1 127.3(2) . 5_755
Zn1 O1 Zn1 105.41(10) . 5_755
S1 O2 Zn1 129.06(14) . .
O4 S1 O3 115.44(14) . .
O4 S1 O2 110.25(14) . .
O3 S1 O2 111.97(14) . .
O4 S1 C12 106.40(14) . .
O3 S1 C12 105.90(14) . .
O2 S1 C12 106.20(13) . .
C8 N1 C9 112.1(3) . .
C8 N1 Zn1 115.2(2) . 5_755
C9 N1 Zn1 103.40(19) . 5_755
C8 N1 H1N 106(2) . .
C9 N1 H1N 110(2) . .
Zn1 N1 H1N 111(3) 5_755 .
C11 N2 C10 115.3(3) . .
C11 N2 Zn1 104.34(19) . .
C10 N2 Zn1 112.58(19) . .
C11 N2 H2N 108(3) . .
C10 N2 H2N 111(3) . .
Zn1 N2 H2N 105(3) . .

loop_
_geom_bond_atom_site_label_1
_geom_bond_atom_site_label_2
_geom_bond_distance
_geom_bond_site_symmetry_2
Zn1 O1 1.995(2) .
Zn1 O1 1.995(2) 5_755
Zn1 O2 2.012(2) .
Zn1 N1 2.087(3) 5_755
Zn1 N2 2.121(3) .
C1 O1 1.341(4) .
C1 C6 1.394(4) .
C1 C2 1.403(4) .
C2 C3 1.391(4) .
C2 C10 1.510(5) .
C3 C4 1.384(5) .
C3 H3 0.9300 .
C4 C5 1.398(4) .
C4 C7 1.516(4) .
C5 C6 1.385(4) .
C5 H5 0.9300 .
C6 C8 1.521(4) .
C7 H7A 0.9600 .
C7 H7B 0.9600 .
C7 H7C 0.9600 .
C8 N1 1.482(4) .
C8 H8A 0.9700 .
C8 H8B 0.9700 .
C9 N1 1.482(4) .
C9 C11 1.494(4) 5_755
C9 H9A 0.9700 .
C9 H9B 0.9700 .
C10 N2 1.487(4) .
C10 H10A 0.9700 .
C10 H10B 0.9700 .
C11 N2 1.481(4) .
C11 C9 1.494(4) 5_755
C11 H11A 0.9700 .
C11 H11B 0.9700 .
C12 C13 1.360(4) .
C12 C16 1.429(4) 5_765
C12 S1 1.780(3) .
C13 C14 1.403(5) .
C13 H13 0.9300 .
C14 C15 1.362(4) .
C14 H14 0.9300 .
C15 C16 1.423(4) .
C15 H15 0.9300 .
C16 C16 1.425(6) 5_765
C16 C12 1.429(4) 5_765
O1 Zn1 1.995(2) 5_755
O2 S1 1.478(2) .
O3 S1 1.446(2) .
O4 S1 1.444(2) .
N1 Zn1 2.087(3) 5_755
N1 H1N 0.844(18) .
N2 H2N 0.861(18) .

loop_
_geom_hbond_atom_site_label_D
_geom_hbond_atom_site_label_H
_geom_hbond_atom_site_label_A
_geom_hbond_distance_DH
_geom_hbond_distance_HA
_geom_hbond_distance_DA
_geom_hbond_angle_DHA
_geom_hbond_site_symmetry_A
N1 H1N O4 0.844(18) 2.25(2) 3.020(4) 152(3) 3
N2 H2N O3 0.861(18) 2.25(3) 3.008(4) 148(3) .

loop_
_geom_torsion_atom_site_label_1
_geom_torsion_atom_site_label_2
_geom_torsion_atom_site_label_3
_geom_torsion_atom_site_label_4
_geom_torsion
_geom_torsion_site_symmetry_1
_geom_torsion_site_symmetry_4
O1 C1 C2 C3 -178.1(3) . .
C6 C1 C2 C3 -0.7(5) . .
O1 C1 C2 C10 2.7(5) . .
C6 C1 C2 C10 -179.9(3) . .
C1 C2 C3 C4 -0.4(5) . .
C10 C2 C3 C4 178.7(3) . .
C2 C3 C4 C5 0.7(5) . .
C2 C3 C4 C7 -178.1(3) . .
C3 C4 C5 C6 0.1(5) . .
C7 C4 C5 C6 178.9(3) . .
C4 C5 C6 C1 -1.2(5) . .
C4 C5 C6 C8 169.5(3) . .
O1 C1 C6 C5 178.9(3) . .
C2 C1 C6 C5 1.5(5) . .
O1 C1 C6 C8 8.1(5) . .
C2 C1 C6 C8 -169.3(3) . .
C5 C6 C8 N1 135.0(3) . .
C1 C6 C8 N1 -54.3(4) . .
C3 C2 C10 N2 121.6(3) . .
C1 C2 C10 N2 -59.3(4) . .
C16 C12 C13 C14 1.6(5) 5_765 .
S1 C12 C13 C14 -175.2(3) . .
C12 C13 C14 C15 -0.2(5) . .
C13 C14 C15 C16 -1.2(5) . .
C14 C15 C16 C16 1.3(6) . 5_765
C14 C15 C16 C12 -178.7(3) . 5_765
C6 C1 O1 Zn1 -133.0(3) . .
C2 C1 O1 Zn1 44.4(4) . .
C6 C1 O1 Zn1 36.3(4) . 5_755
C2 C1 O1 Zn1 -146.2(2) . 5_755
O1 Zn1 O1 C1 171.2(3) 5_755 .
O2 Zn1 O1 C1 71.7(3) . .
N1 Zn1 O1 C1 -115.0(3) 5_755 .
N2 Zn1 O1 C1 -31.3(3) . .
O1 Zn1 O1 Zn1 0.0 5_755 5_755
O2 Zn1 O1 Zn1 -99.54(12) . 5_755
N1 Zn1 O1 Zn1 73.79(17) 5_755 5_755
N2 Zn1 O1 Zn1 157.49(13) . 5_755
O1 Zn1 O2 S1 -54.46(19) . .
O1 Zn1 O2 S1 -134.44(16) 5_755 .
N1 Zn1 O2 S1 130.17(16) 5_755 .
N2 Zn1 O2 S1 40.63(18) . .
Zn1 O2 S1 O4 -164.90(15) . .
Zn1 O2 S1 O3 -34.9(2) . .
Zn1 O2 S1 C12 80.22(19) . .
C13 C12 S1 O4 114.3(3) . .
C16 C12 S1 O4 -62.5(3) 5_765 .
C13 C12 S1 O3 -9.0(3) . .
C16 C12 S1 O3 174.2(2) 5_765 .
C13 C12 S1 O2 -128.2(3) . .
C16 C12 S1 O2 55.0(3) 5_765 .
C6 C8 N1 C9 167.1(3) . .
C6 C8 N1 Zn1 49.3(3) . 5_755
C11 C9 N1 C8 -168.2(3) 5_755 .
C11 C9 N1 Zn1 -43.5(3) 5_755 5_755
C9 C11 N2 C10 -89.3(3) 5_755 .
C9 C11 N2 Zn1 34.7(3) 5_755 .
C2 C10 N2 C11 -178.6(3) . .
C2 C10 N2 Zn1 61.8(3) . .
O1 Zn1 N2 C11 -146.5(2) . .
O1 Zn1 N2 C11 -93.5(3) 5_755 .
O2 Zn1 N2 C11 96.9(2) . .
N1 Zn1 N2 C11 -8.3(2) 5_755 .
O1 Zn1 N2 C10 -20.8(2) . .
O1 Zn1 N2 C10 32.2(3) 5_755 .
O2 Zn1 N2 C10 -137.4(2) . .
N1 Zn1 N2 C10 117.4(2) 5_755 .
